data_7240594
loop_
_publ_author_name
'Poirier, Marion'
'Pujol-Gim\'enez, Jonai'
'Manatschal, Cristina'
'B\"uhlmann, Sven'
'Embaby, Ahmed'
'Javor, Sacha'
'Hediger, Matthias A.'
'Reymond, Jean-Louis'

_publ_section_title
;
 Pyrazolyl-pyrimidones inhibit the function of human solute carrier
 protein SLC11A2 (hDMT1) by metal chelation
;
_journal_name_full 'RSC Medicinal Chemistry'
_journal_paper_doi 10.1039/D0MD00085J
_journal_year 2020
_chemical_absolute_configuration unk
_chemical_formula_moiety 'Cl, C10 H13 N4 O2, H2 O'
_chemical_formula_sum 'C10 H15 Cl N4 O3'
_chemical_formula_weight 274.71
_chemical_name_systematic 6-ethyl-4-hydroxy-2-(3-methyl-5-oxo-2,5-dihydro-1H-pyrazol-1-yl)pyrimidin-1-ium
_space_group_crystal_system monoclinic
_space_group_IT_number 4
_space_group_name_Hall 'P 2yb'
_space_group_name_H-M_alt 'P 1 21 1'
_atom_sites_solution_hydrogens mixed
_atom_sites_solution_primary dual
_audit_creation_date 2020-01-07
_audit_creation_method
;
Olex2 1.2
(compiled 2018.05.29 svn.r3508 for OlexSys, GUI svn.r5506)
;
_audit_update_record
;
2020-01-10 deposited with the CCDC.	2020-05-07 downloaded from the CCDC.
;
_cell_angle_alpha 90
_cell_angle_beta 90.8062(4)
_cell_angle_gamma 90
_cell_formula_units_Z 4
_cell_length_a 8.66205(5)
_cell_length_b 14.39226(6)
_cell_length_c 9.94738(4)
_cell_measurement_reflns_used 36763
_cell_measurement_temperature 173.01(10)
_cell_measurement_theta_max 77.0270
_cell_measurement_theta_min 4.4440
_cell_volume 1239.982(10)
_computing_cell_refinement 'CrysAlisPro 1.171.40.45a (Rigaku OD, 2019)'
_computing_data_collection 'CrysAlisPro 1.171.40.45a (Rigaku OD, 2019)'
_computing_data_reduction 'CrysAlisPro 1.171.40.45a (Rigaku OD, 2019)'
_computing_molecular_graphics 'Olex2 (Dolomanov et al., 2009)'
_computing_publication_material 'Olex2 (Dolomanov et al., 2009)'
_computing_structure_refinement 'ShelXL (Sheldrick, 2015)'
_computing_structure_solution 'ShelXT (Sheldrick, 2015)'
_diffrn_ambient_environment N~2~
_diffrn_ambient_temperature 173.01(10)
_diffrn_detector 'CCD plate'
_diffrn_detector_area_resol_mean 10.0000
_diffrn_detector_type HyPix
_diffrn_measured_fraction_theta_full 1.000
_diffrn_measured_fraction_theta_max 0.992
_diffrn_measurement_details
;
List of Runs (angles in degrees, time in seconds):

  # Type    Start    End  Width  t~exp~   \w     \q     \k     \f   Frames
#--------------------------------------------------------------------------
  1  \w    -31.00  54.00   0.50    0.20    --  -18.75  45.00 -30.00  170
  2  \w      8.00  35.00   0.50    0.20    --   38.00  93.00  57.22   54
  3  \w      4.00  35.00   0.50    0.20    --   34.00  93.00 117.01   62
  4  \w     27.00 122.00   0.50    0.20    --   50.00  78.00 140.63  190
  5  \w     81.00 167.00   0.50    0.40    --   94.00  49.00  97.72  172
  6  \w    104.00 171.00   0.50    0.40    --  107.11 109.00 124.00  134
  7  \w     91.00 171.00   0.50    0.40    --  107.11  61.00 120.00  160
  8  \w     91.00 171.00   0.50    0.40    --  107.11  61.00 -30.00  160
  9  \w     91.00 171.00   0.50    0.40    --  107.11  61.00  30.00  160
 10  \w     95.00 171.00   0.50    0.40    --  107.11  45.00   0.00  152
 11  \w     91.00 171.00   0.50    0.40    --  107.11  61.00 150.00  160
 12  \w     95.00 171.00   0.50    0.40    --  107.11 125.00  30.00  152
 13  \w     91.00 171.00   0.50    0.40    --  107.11  61.00 -60.00  160
 14  \w     90.00 171.00   0.50    0.40    --  107.11  63.00-140.79  162
 15  \w     91.00 171.00   0.50    0.40    --  107.11  61.00 -90.00  160
 16  \w     85.00 171.00   0.50    0.40    --  107.11  77.00  90.00  172
 17  \w     85.00 171.00   0.50    0.40    --  107.11  77.00 -60.00  172
 18  \w     85.00 171.00   0.50    0.40    --  107.11  77.00-180.00  172
 19  \w     85.00 171.00   0.50    0.40    --  107.11  77.00   0.00  172
 20  \w     85.00 171.00   0.50    0.40    --  107.11  77.00  30.00  172
 21  \w     85.00 171.00   0.50    0.40    --  107.11  77.00 120.00  172
 22  \w     64.00 154.00   0.50    0.40    --   82.00  66.00 113.84  180
 23  \w     71.00 159.00   0.50    0.40    --   86.00  57.00  85.17  176
 24  \w     68.00 159.00   0.50    0.40    --   86.00  67.00-106.51  182
 25  \w     66.00 159.00   0.50    0.40    --   86.00  72.00-166.24  186
 26  \w     71.00 159.00   0.50    0.40    --   86.00  57.00-125.37  176
 27  \w     64.00 159.00   0.50    0.40    --   86.00  76.00   2.34  190
 28  \w     74.00 162.00   0.50    0.40    --   90.00  61.00 -58.80  176
 29  \w     57.00 146.00   0.50    0.20    --   74.00  64.00-176.65  178
 30  \w     59.00 151.00   0.50    0.40    --   78.00  69.00 -52.42  184
 31  \w     62.00 154.00   0.50    0.40    --   82.00  72.00 -88.07  184
 32  \w     60.00 154.00   0.50    0.40    --   82.00  76.00 -70.45  188
 33  \w     61.00 154.00   0.50    0.40    --   82.00  73.00  52.23  186
 34  \w     48.00 143.00   0.50    0.20    --   70.00  75.00 100.33  190
 35  \w     51.00 143.00   0.50    0.20    --   70.00  68.00  74.46  184
 36  \w     48.00 143.00   0.50    0.20    --   70.00  75.00 175.91  190
 37  \w     36.00 131.00   0.50    0.20    --   58.00  77.00  74.11  190
 38  \w     53.00 146.00   0.50    0.20    --   74.00  74.00 -61.20  186
 39  \w     40.00 135.00   0.50    0.20    --   62.00  77.00 147.26  190
 40  \w     40.00 135.00   0.50    0.20    --   62.00  75.00  27.42  190
 41  \w     40.00 135.00   0.50    0.20    --   62.00  75.00 -62.85  190
 42  \w     44.00 139.00   0.50    0.20    --   66.00  76.00  46.67  190
 43  \w     44.00 139.00   0.50    0.20    --   66.00  76.00 123.93  190
 44  \w     44.00 139.00   0.50    0.20    --   66.00  75.00 172.98  190
 45  \w     44.00 139.00   0.50    0.20    --   66.00  75.00   1.82  190
 46  \w     47.00 143.00   0.50    0.20    --   70.00  78.00-105.75  192
 47  \w     39.00 135.00   0.50    0.20    --   62.00  79.00-140.31  192
 48  \w     43.00 139.00   0.50    0.20    --   66.00  78.00-108.91  192
 49  \w     34.00 131.00   0.50    0.20    --   58.00  80.00 -32.51  194
 50  \w     42.00 139.00   0.50    0.20    --   66.00  80.00 -25.55  194
 51  \w     35.00  68.00   0.50    0.40    --  107.11 -61.00   0.00   66
 52  \w     35.00 108.00   0.50    0.40    --  107.11-109.00  28.00  146
 53  \w     35.00  96.00   0.50    0.20    --   47.70-125.00 -60.00  122
 54  \w     35.00 112.00   0.50    0.40    --  107.11-125.00 -30.00  154
 55  \w     35.00 112.00   0.50    0.40    --  107.11-125.00-120.00  154
 56  \w     35.00 112.00   0.50    0.40    --  107.11-125.00 -90.00  154
 57  \w     35.00 106.00   0.50    0.40    --  107.11 -94.00 -30.00  142
 58  \w     23.00  87.00   0.50    0.20    --   47.70-109.00  28.00  128
 59  \w     35.00 106.00   0.50    0.40    --  107.11 -94.00 120.00  142
 60  \w     35.00 106.00   0.50    0.40    --  107.11 -94.00  90.00  142
 61  \w     35.00 102.00   0.50    0.40    --  107.11 -77.00 120.00  134
 62  \w     35.00  68.00   0.50    0.40    --  107.11 -61.00  30.00   66
 63  \w     35.00  68.00   0.50    0.40    --  107.11 -61.00  60.00   66
 64  \w     35.00  68.00   0.50    0.40    --  107.11 -61.00 150.00   66
 65  \w     -1.00  82.00   0.50    0.20    --   47.70 -99.00   0.00  166
 66  \w     17.00  43.00   0.50    0.20    --   42.00  83.00  15.12   52
 67  \w     10.00  43.00   0.50    0.20    --   38.00  90.00 -66.64   66
 68  \w     28.00 122.00   0.50    0.20    --   50.00  77.00-139.68  188
 69  \w     31.00 126.00   0.50    0.20    --   54.00  79.00-130.72  190
 70  \w     30.00 126.00   0.50    0.20    --   54.00  80.00 111.97  192
 71  \w     27.00 122.00   0.50    0.20    --   50.00  79.00 179.41  190
 72  \w     -5.00  29.00   0.50    0.20    --   26.00  96.00 -33.82   68
 73  \w    -57.00   0.00   0.50    0.20    --  -18.75 109.00 124.00  114
 74  \w    -90.00  -3.00   0.50    0.20    --  -18.75 -57.00-150.00  174
 75  \w    -90.00  -2.00   0.50    0.20    --  -18.75 -61.00  30.00  176
;
_diffrn_measurement_device 'four-circle diffractometer'
_diffrn_measurement_device_type 'XtaLAB Synergy, Dualflex, HyPix'
_diffrn_measurement_method '\w scans'
_diffrn_orient_matrix_type 'CrysAlisPro convention (1999,Acta A55,543-557)'
_diffrn_orient_matrix_UB_11 0.0330798000
_diffrn_orient_matrix_UB_12 -0.0242020000
_diffrn_orient_matrix_UB_13 -0.1476781000
_diffrn_orient_matrix_UB_21 -0.0472268000
_diffrn_orient_matrix_UB_22 -0.1015539000
_diffrn_orient_matrix_UB_23 0.0261567000
_diffrn_orient_matrix_UB_31 -0.1682360000
_diffrn_orient_matrix_UB_32 0.0237219000
_diffrn_orient_matrix_UB_33 -0.0386779000
_diffrn_radiation_monochromator mirror
_diffrn_radiation_probe x-ray
_diffrn_radiation_type CuK\a
_diffrn_radiation_wavelength 1.54184
_diffrn_reflns_av_R_equivalents 0.0300
_diffrn_reflns_av_unetI/netI 0.0133
_diffrn_reflns_Laue_measured_fraction_full 1.000
_diffrn_reflns_Laue_measured_fraction_max 0.992
_diffrn_reflns_limit_h_max 10
_diffrn_reflns_limit_h_min -10
_diffrn_reflns_limit_k_max 18
_diffrn_reflns_limit_k_min -17
_diffrn_reflns_limit_l_max 12
_diffrn_reflns_limit_l_min -12
_diffrn_reflns_number 53002
_diffrn_reflns_point_group_measured_fraction_full 0.998
_diffrn_reflns_point_group_measured_fraction_max 0.972
_diffrn_reflns_theta_full 67.684
_diffrn_reflns_theta_max 76.972
_diffrn_reflns_theta_min 4.445
_diffrn_source 'micro-focus sealed X-ray tube'
_diffrn_source_type 'PhotonJet (Cu) X-ray Source'
_exptl_absorpt_coefficient_mu 2.824
_exptl_absorpt_correction_T_max 1.00000
_exptl_absorpt_correction_T_min 0.54013
_exptl_absorpt_correction_type multi-scan
_exptl_absorpt_process_details
;
CrysAlisPro 1.171.40.45a (Rigaku Oxford Diffraction, 2019)
Empirical absorption correction using spherical harmonics,
 implemented in SCALE3 ABSPACK scaling algorithm.
;
_exptl_crystal_colour 'clear colourless'
_exptl_crystal_colour_lustre clear
_exptl_crystal_colour_primary colourless
_exptl_crystal_density_diffrn 1.472
_exptl_crystal_description irregular
_exptl_crystal_F_000 576
_exptl_crystal_size_max 0.2
_exptl_crystal_size_mid 0.1
_exptl_crystal_size_min 0.05
_refine_diff_density_max 0.153
_refine_diff_density_min -0.192
_refine_diff_density_rms 0.045
_refine_ls_abs_structure_details
;
 Flack x determined using 2249 quotients [(I+)-(I-)]/[(I+)+(I-)]
 (Parsons, Flack and Wagner, Acta Cryst. B69 (2013) 249-259).
;
_refine_ls_abs_structure_Flack 0.004(3)
_refine_ls_extinction_method none
_refine_ls_goodness_of_fit_ref 1.069
_refine_ls_hydrogen_treatment mixed
_refine_ls_matrix_type full
_refine_ls_number_parameters 350
_refine_ls_number_reflns 5090
_refine_ls_number_restraints 7
_refine_ls_restrained_S_all 1.071
_refine_ls_R_factor_all 0.0258
_refine_ls_R_factor_gt 0.0242
_refine_ls_shift/su_max 0.001
_refine_ls_shift/su_mean 0.000
_refine_ls_structure_factor_coef Fsqd
_refine_ls_weighting_details 'w=1/[\s^2^(Fo^2^)+(0.0305P)^2^+0.2736P] where P=(Fo^2^+2Fc^2^)/3'
_refine_ls_weighting_scheme calc
_refine_ls_wR_factor_gt 0.0589
_refine_ls_wR_factor_ref 0.0604
_reflns_Friedel_coverage 0.883
_reflns_Friedel_fraction_full 0.995
_reflns_Friedel_fraction_max 0.951
_reflns_number_gt 4976
_reflns_number_total 5090
_reflns_threshold_expression 'I > 2\s(I)'
_cod_data_source_file d0md00085j3.cif
_cod_data_source_block 19JLR010_MP303A1
_cod_original_cell_volume 1239.982(9)
_cod_database_code 7240594
_shelx_shelxl_version_number 2014/7
_chemical_oxdiff_formula 'C40 H40 N8 O8 Cl8 '
_shelx_space_group_comment
;
The symmetry employed for this shelxl refinement is uniquely defined
by the following loop, which should always be used as a source of
symmetry information in preference to the above space-group names.
They are only intended as comments.
;
_shelx_estimated_absorpt_t_max 0.872
_shelx_estimated_absorpt_t_min 0.602
_reflns_odcompleteness_completeness 100.00
_reflns_odcompleteness_iscentric 1
_reflns_odcompleteness_theta 66.97
_olex2_refinement_description
;
1. Fixed Uiso
 At 1.2 times of:
  All C(H) groups, All C(H,H) groups, All N(H) groups
 At 1.5 times of:
  All C(H,H,H) groups, All O(H) groups
2. Restrained distances
 O14-H14
 0.82 with sigma of 0.001
 H33B-H33A
 1.44 with sigma of 0.02
 H34B-H34A
 1.44 with sigma of 0.02
 O33-H33B
 0.95 with sigma of 0.02
 H34B-O34
 0.95 with sigma of 0.02
 H33B-H14 \\sim H14-H33A
 with sigma of 0.02
3.a Secondary CH2 refined with riding coordinates:
 C15(H15A,H15B), C31(H31A,H31B)
3.b Aromatic/amide H refined with riding coordinates:
 N27(H27), N11(H11), N4(H4), N19(H19), C25(H25), C9(H9), C2(H2), C17(H17)
3.c Idealised Me refined as rotating group:
 C32(H32A,H32B,H32C), C16(H16A,H16B,H16C), C13(H13A,H13B,H13C), C29(H29A,H29B,
 H29C)
3.d Idealised tetrahedral OH refined as rotating group:
 O30(H30)
;
_olex2_submission_special_instructions 'No special instructions were received'
_oxdiff_exptl_absorpt_empirical_details
;
Empirical correction (ABSPACK) includes:
- Absorption correction using spherical harmonics
- Frame scaling
;
_oxdiff_exptl_absorpt_empirical_full_max 1.640
_oxdiff_exptl_absorpt_empirical_full_min 0.815

loop_
_space_group_symop_operation_xyz
'x, y, z'
'-x, y+1/2, -z'

loop_
_atom_site_label
_atom_site_type_symbol
_atom_site_fract_x
_atom_site_fract_y
_atom_site_fract_z
_atom_site_U_iso_or_equiv
_atom_site_adp_type
_atom_site_occupancy
_atom_site_site_symmetry_order
_atom_site_calc_flag
_atom_site_refinement_flags_posn
_atom_site_refinement_flags_adp
_atom_site_refinement_flags_occupancy
_atom_site_disorder_assembly
_atom_site_disorder_group
Cl2 Cl 0.52257(6) 0.27452(3) 0.94181(5) 0.03063(12) Uani 1 1 d . . . . .
Cl1 Cl 0.08563(6) 0.51723(3) 0.98615(5) 0.03086(12) Uani 1 1 d . . . . .
O14 O 0.4048(2) 0.42974(10) 0.61449(16) 0.0292(3) Uani 1 1 d D . . . .
O12 O 0.3530(2) 0.86685(10) 0.64327(18) 0.0319(4) Uani 1 1 d . . . . .
O28 O 0.8760(2) 0.62239(10) 0.65575(16) 0.0314(4) Uani 1 1 d . . . . .
O30 O 0.88571(19) 0.18567(10) 0.59906(16) 0.0293(3) Uani 1 1 d . . . . .
H30 H 0.8321 0.1750 0.6646 0.044 Uiso 1 1 calc GR . . . .
O34 O 0.7311(2) 0.13271(11) 0.79454(16) 0.0326(4) Uani 1 1 d D . . . .
O33 O 0.2468(2) 0.37427(11) 0.80400(16) 0.0322(4) Uani 1 1 d D . . . .
N23 N 0.8353(2) 0.33124(12) 0.67509(17) 0.0233(4) Uani 1 1 d . . . . .
N7 N 0.3334(2) 0.57520(12) 0.67774(17) 0.0233(4) Uani 1 1 d . . . . .
N27 N 0.9538(2) 0.45797(12) 0.56600(17) 0.0233(4) Uani 1 1 d . . . . .
H27 H 0.9660 0.5172 0.5623 0.028 Uiso 1 1 calc R . . . .
N11 N 0.4469(2) 0.70248(12) 0.56637(17) 0.0240(4) Uani 1 1 d . . . . .
H11 H 0.4541 0.7619 0.5597 0.029 Uiso 1 1 calc R . . . .
N5 N 0.2729(2) 0.72639(12) 0.73458(18) 0.0238(4) Uani 1 1 d . . . . .
N4 N 0.1733(2) 0.69811(13) 0.83284(18) 0.0254(4) Uani 1 1 d . . . . .
H4 H 0.1529 0.6416 0.8543 0.031 Uiso 1 1 calc R . . . .
N20 N 0.7876(2) 0.48221(12) 0.74051(17) 0.0238(4) Uani 1 1 d . . . . .
N19 N 0.6931(2) 0.45365(12) 0.84283(18) 0.0260(4) Uani 1 1 d . . . . .
H19 H 0.6738 0.3971 0.8649 0.031 Uiso 1 1 calc R . . . .
C8 C 0.4179(2) 0.51884(15) 0.59896(19) 0.0237(4) Uani 1 1 d . . . . .
C24 C 0.9089(2) 0.27489(15) 0.58915(19) 0.0233(4) Uani 1 1 d . . . . .
C10 C 0.5315(2) 0.64615(14) 0.48369(19) 0.0223(4) Uani 1 1 d . . . . .
C25 C 1.0083(2) 0.30838(14) 0.4882(2) 0.0238(4) Uani 1 1 d . . . . .
H25 H 1.0581 0.2675 0.4309 0.029 Uiso 1 1 calc R . . . .
C9 C 0.5179(3) 0.55282(14) 0.4992(2) 0.0247(4) Uani 1 1 d . . . . .
H9 H 0.5732 0.5121 0.4454 0.030 Uiso 1 1 calc R . . . .
C26 C 1.0291(2) 0.40131(14) 0.4773(2) 0.0227(4) Uani 1 1 d . . . . .
C22 C 0.8605(2) 0.42055(14) 0.6590(2) 0.0221(4) Uani 1 1 d . . . . .
C1 C 0.2737(3) 0.82542(15) 0.7284(2) 0.0256(4) Uani 1 1 d . . . . .
C21 C 0.7946(3) 0.58098(14) 0.7385(2) 0.0254(4) Uani 1 1 d . . . . .
C6 C 0.3526(2) 0.66455(14) 0.6579(2) 0.0222(4) Uani 1 1 d . . . . .
C32 C 1.2365(3) 0.38696(16) 0.3001(2) 0.0318(5) Uani 1 1 d . . . . .
H32A H 1.2895 0.4223 0.2331 0.048 Uiso 1 1 calc GR . . . .
H32B H 1.1809 0.3370 0.2575 0.048 Uiso 1 1 calc GR . . . .
H32C H 1.3102 0.3620 0.3634 0.048 Uiso 1 1 calc GR . . . .
C15 C 0.6295(3) 0.69478(16) 0.3835(2) 0.0274(5) Uani 1 1 d . . . . .
H15A H 0.6883 0.7429 0.4296 0.033 Uiso 1 1 calc R . . . .
H15B H 0.5625 0.7251 0.3181 0.033 Uiso 1 1 calc R . . . .
C16 C 0.7409(3) 0.63255(17) 0.3094(2) 0.0341(5) Uani 1 1 d . . . . .
H16A H 0.7952 0.6684 0.2439 0.051 Uiso 1 1 calc GR . . . .
H16B H 0.6845 0.5837 0.2651 0.051 Uiso 1 1 calc GR . . . .
H16C H 0.8136 0.6061 0.3723 0.051 Uiso 1 1 calc GR . . . .
C31 C 1.1237(3) 0.44963(14) 0.3732(2) 0.0251(4) Uani 1 1 d . . . . .
H31A H 1.1814 0.4994 0.4164 0.030 Uiso 1 1 calc R . . . .
H31B H 1.0544 0.4777 0.3074 0.030 Uiso 1 1 calc R . . . .
C2 C 0.1708(3) 0.85292(14) 0.8287(2) 0.0259(4) Uani 1 1 d . . . . .
H2 H 0.1456 0.9139 0.8504 0.031 Uiso 1 1 calc R . . . .
C17 C 0.6949(3) 0.60870(15) 0.8426(2) 0.0267(4) Uani 1 1 d . . . . .
H17 H 0.6727 0.6696 0.8669 0.032 Uiso 1 1 calc R . . . .
C3 C 0.1136(2) 0.77456(16) 0.88922(19) 0.0247(4) Uani 1 1 d . . . . .
C18 C 0.6366(2) 0.53015(15) 0.90183(19) 0.0246(4) Uani 1 1 d . . . . .
C13 C 0.0021(3) 0.76569(18) 1.0011(2) 0.0312(4) Uani 1 1 d . . . . .
H13A H -0.0259 0.7016 1.0119 0.047 Uiso 1 1 calc GR . . . .
H13B H -0.0886 0.8016 0.9807 0.047 Uiso 1 1 calc GR . . . .
H13C H 0.0490 0.7881 1.0829 0.047 Uiso 1 1 calc GR . . . .
C29 C 0.5247(3) 0.52136(18) 1.0128(2) 0.0312(5) Uani 1 1 d . . . . .
H29A H 0.4220 0.5162 0.9760 0.047 Uiso 1 1 calc GR . . . .
H29B H 0.5312 0.5753 1.0694 0.047 Uiso 1 1 calc GR . . . .
H29C H 0.5485 0.4669 1.0649 0.047 Uiso 1 1 calc GR . . . .
H33A H 0.316(4) 0.341(2) 0.864(3) 0.079(12) Uiso 1 1 d D . . . .
H14 H 0.345(3) 0.412(2) 0.673(3) 0.070(12) Uiso 1 1 d D . . . .
H33B H 0.207(3) 0.4153(18) 0.858(3) 0.048(9) Uiso 1 1 d D . . . .
H34A H 0.778(4) 0.100(2) 0.853(3) 0.059(10) Uiso 1 1 d D . . . .
H34B H 0.664(3) 0.171(2) 0.832(3) 0.063(11) Uiso 1 1 d D . . . .

loop_
_atom_site_aniso_label
_atom_site_aniso_U_11
_atom_site_aniso_U_22
_atom_site_aniso_U_33
_atom_site_aniso_U_23
_atom_site_aniso_U_13
_atom_site_aniso_U_12
Cl2 0.0358(3) 0.0223(2) 0.0340(2) 0.0014(2) 0.00683(19) -0.0013(2)
Cl1 0.0340(3) 0.0226(2) 0.0363(2) 0.0022(2) 0.0101(2) -0.0015(2)
O14 0.0416(9) 0.0174(7) 0.0291(8) 0.0013(6) 0.0126(7) -0.0001(6)
O12 0.0365(9) 0.0180(8) 0.0415(9) 0.0022(6) 0.0125(7) -0.0024(6)
O28 0.0402(9) 0.0184(7) 0.0360(9) 0.0014(6) 0.0112(7) -0.0038(7)
O30 0.0388(9) 0.0175(7) 0.0319(8) 0.0014(6) 0.0142(7) 0.0003(6)
O34 0.0393(10) 0.0251(8) 0.0337(8) 0.0047(7) 0.0116(7) 0.0014(7)
O33 0.0392(9) 0.0249(8) 0.0329(8) 0.0021(7) 0.0126(7) 0.0007(7)
N23 0.0262(9) 0.0193(8) 0.0245(8) 0.0003(6) 0.0040(7) 0.0015(7)
N7 0.0263(9) 0.0191(8) 0.0246(8) 0.0002(7) 0.0037(7) 0.0009(7)
N27 0.0271(9) 0.0170(8) 0.0259(8) 0.0003(6) 0.0052(7) -0.0005(7)
N11 0.0272(9) 0.0169(8) 0.0282(9) 0.0006(7) 0.0057(7) -0.0012(7)
N5 0.0269(10) 0.0171(8) 0.0275(9) -0.0008(6) 0.0090(7) -0.0009(7)
N4 0.0307(10) 0.0184(8) 0.0274(9) 0.0008(7) 0.0103(7) -0.0004(7)
N20 0.0302(10) 0.0171(8) 0.0242(8) -0.0009(6) 0.0091(7) -0.0006(7)
N19 0.0314(10) 0.0193(8) 0.0276(9) -0.0009(7) 0.0108(8) -0.0015(7)
C8 0.0288(10) 0.0184(9) 0.0239(9) -0.0008(8) 0.0019(7) 0.0004(9)
C24 0.0273(10) 0.0183(9) 0.0245(9) 0.0001(8) 0.0033(7) 0.0026(9)
C10 0.0221(10) 0.0224(10) 0.0223(9) 0.0007(8) 0.0006(7) 0.0000(8)
C25 0.0256(10) 0.0211(9) 0.0249(9) -0.0014(8) 0.0052(8) 0.0026(8)
C9 0.0282(11) 0.0218(10) 0.0240(9) -0.0017(8) 0.0052(8) 0.0008(8)
C26 0.0230(10) 0.0241(10) 0.0212(9) 0.0010(7) 0.0009(8) 0.0007(8)
C22 0.0244(10) 0.0202(10) 0.0218(10) -0.0003(8) 0.0023(8) 0.0011(8)
C1 0.0281(11) 0.0177(10) 0.0310(11) 0.0006(8) 0.0003(9) 0.0009(8)
C21 0.0312(12) 0.0156(9) 0.0295(10) -0.0015(8) 0.0005(9) 0.0003(8)
C6 0.0222(10) 0.0205(10) 0.0239(10) -0.0012(7) 0.0025(8) 0.0007(8)
C32 0.0320(12) 0.0314(12) 0.0324(11) 0.0037(9) 0.0118(9) 0.0029(9)
C15 0.0297(11) 0.0252(11) 0.0275(11) 0.0036(9) 0.0050(9) -0.0018(9)
C16 0.0358(13) 0.0349(12) 0.0318(11) 0.0022(10) 0.0125(9) 0.0004(10)
C31 0.0262(11) 0.0220(10) 0.0271(10) 0.0022(8) 0.0043(8) -0.0008(8)
C2 0.0290(11) 0.0185(10) 0.0301(10) -0.0015(8) 0.0018(9) 0.0045(8)
C17 0.0276(11) 0.0197(10) 0.0328(11) -0.0052(8) 0.0032(9) 0.0017(8)
C3 0.0256(10) 0.0233(9) 0.0251(9) -0.0026(9) 0.0016(7) 0.0039(9)
C18 0.0245(10) 0.0225(10) 0.0268(9) -0.0049(8) 0.0029(8) 0.0014(8)
C13 0.0379(11) 0.0265(10) 0.0295(9) 0.0000(9) 0.0110(8) 0.0055(9)
C29 0.0319(12) 0.0268(10) 0.0352(10) -0.0057(10) 0.0124(9) -0.0019(10)

loop_
_atom_type_symbol
_atom_type_description
_atom_type_scat_dispersion_real
_atom_type_scat_dispersion_imag
_atom_type_scat_source
C C 0.0181 0.0091 'International Tables Vol C Tables 4.2.6.8 and 6.1.1.4'
H H 0.0000 0.0000 'International Tables Vol C Tables 4.2.6.8 and 6.1.1.4'
Cl Cl 0.3639 0.7018 'International Tables Vol C Tables 4.2.6.8 and 6.1.1.4'
N N 0.0311 0.0180 'International Tables Vol C Tables 4.2.6.8 and 6.1.1.4'
O O 0.0492 0.0322 'International Tables Vol C Tables 4.2.6.8 and 6.1.1.4'

loop_
_geom_angle_atom_site_label_1
_geom_angle_atom_site_label_2
_geom_angle_atom_site_label_3
_geom_angle
_geom_angle_site_symmetry_1
_geom_angle_site_symmetry_3
_geom_angle_publ_flag
C8 O14 H14 116(2) . . ?
C24 O30 H30 109.5 . . ?
H34A O34 H34B 111(3) . . ?
H33A O33 H33B 102(2) . . ?
C22 N23 C24 115.56(18) . . ?
C6 N7 C8 115.52(17) . . ?
C26 N27 H27 120.1 . . ?
C22 N27 H27 120.1 . . ?
C22 N27 C26 119.88(17) . . ?
C10 N11 H11 120.0 . . ?
C6 N11 H11 120.0 . . ?
C6 N11 C10 119.95(17) . . ?
N4 N5 C1 109.27(17) . . ?
C6 N5 N4 122.09(17) . . ?
C6 N5 C1 128.64(19) . . ?
N5 N4 H4 126.2 . . ?
C3 N4 N5 107.69(17) . . ?
C3 N4 H4 126.2 . . ?
N19 N20 C21 109.55(17) . . ?
C22 N20 N19 122.03(17) . . ?
C22 N20 C21 128.42(19) . . ?
N20 N19 H19 126.2 . . ?
C18 N19 N20 107.59(17) . . ?
C18 N19 H19 126.2 . . ?
O14 C8 N7 118.43(17) . . ?
O14 C8 C9 118.73(18) . . ?
N7 C8 C9 122.83(19) . . ?
O30 C24 N23 118.11(18) . . ?
O30 C24 C25 118.98(18) . . ?
N23 C24 C25 122.90(19) . . ?
N11 C10 C15 115.86(18) . . ?
C9 C10 N11 117.91(18) . . ?
C9 C10 C15 126.2(2) . . ?
C24 C25 H25 120.8 . . ?
C26 C25 C24 118.44(19) . . ?
C26 C25 H25 120.8 . . ?
C8 C9 H9 120.8 . . ?
C10 C9 C8 118.47(19) . . ?
C10 C9 H9 120.8 . . ?
N27 C26 C31 115.94(17) . . ?
C25 C26 N27 118.02(18) . . ?
C25 C26 C31 126.00(19) . . ?
N23 C22 N27 125.19(19) . . ?
N23 C22 N20 119.02(18) . . ?
N27 C22 N20 115.79(18) . . ?
O12 C1 N5 120.6(2) . . ?
O12 C1 C2 135.0(2) . . ?
C2 C1 N5 104.34(19) . . ?
O28 C21 N20 120.9(2) . . ?
O28 C21 C17 135.0(2) . . ?
C17 C21 N20 104.15(19) . . ?
N7 C6 N11 125.30(19) . . ?
N7 C6 N5 119.27(19) . . ?
N11 C6 N5 115.42(18) . . ?
H32A C32 H32B 109.5 . . ?
H32A C32 H32C 109.5 . . ?
H32B C32 H32C 109.5 . . ?
C31 C32 H32A 109.5 . . ?
C31 C32 H32B 109.5 . . ?
C31 C32 H32C 109.5 . . ?
C10 C15 H15A 108.6 . . ?
C10 C15 H15B 108.6 . . ?
C10 C15 C16 114.80(18) . . ?
H15A C15 H15B 107.5 . . ?
C16 C15 H15A 108.6 . . ?
C16 C15 H15B 108.6 . . ?
C15 C16 H16A 109.5 . . ?
C15 C16 H16B 109.5 . . ?
C15 C16 H16C 109.5 . . ?
H16A C16 H16B 109.5 . . ?
H16A C16 H16C 109.5 . . ?
H16B C16 H16C 109.5 . . ?
C26 C31 C32 114.57(17) . . ?
C26 C31 H31A 108.6 . . ?
C26 C31 H31B 108.6 . . ?
C32 C31 H31A 108.6 . . ?
C32 C31 H31B 108.6 . . ?
H31A C31 H31B 107.6 . . ?
C1 C2 H2 125.8 . . ?
C3 C2 C1 108.44(18) . . ?
C3 C2 H2 125.8 . . ?
C21 C17 H17 125.9 . . ?
C18 C17 C21 108.27(18) . . ?
C18 C17 H17 125.9 . . ?
N4 C3 C2 110.26(17) . . ?
N4 C3 C13 120.0(2) . . ?
C2 C3 C13 129.8(2) . . ?
N19 C18 C17 110.41(17) . . ?
N19 C18 C29 120.1(2) . . ?
C17 C18 C29 129.5(2) . . ?
C3 C13 H13A 109.5 . . ?
C3 C13 H13B 109.5 . . ?
C3 C13 H13C 109.5 . . ?
H13A C13 H13B 109.5 . . ?
H13A C13 H13C 109.5 . . ?
H13B C13 H13C 109.5 . . ?
C18 C29 H29A 109.5 . . ?
C18 C29 H29B 109.5 . . ?
C18 C29 H29C 109.5 . . ?
H29A C29 H29B 109.5 . . ?
H29A C29 H29C 109.5 . . ?
H29B C29 H29C 109.5 . . ?

loop_
_geom_bond_atom_site_label_1
_geom_bond_atom_site_label_2
_geom_bond_distance
_geom_bond_site_symmetry_2
_geom_bond_publ_flag
O14 C8 1.297(3) . ?
O14 H14 0.8202(15) . ?
O12 C1 1.250(3) . ?
O28 C21 1.243(3) . ?
O30 H30 0.8200 . ?
O30 C24 1.304(3) . ?
O34 H34A 0.85(3) . ?
O34 H34B 0.89(2) . ?
O33 H33A 0.97(3) . ?
O33 H33B 0.88(2) . ?
N23 C24 1.345(3) . ?
N23 C22 1.314(3) . ?
N7 C8 1.350(3) . ?
N7 C6 1.312(3) . ?
N27 H27 0.8600 . ?
N27 C26 1.373(3) . ?
N27 C22 1.349(3) . ?
N11 H11 0.8600 . ?
N11 C10 1.374(3) . ?
N11 C6 1.348(3) . ?
N5 N4 1.374(2) . ?
N5 C1 1.427(2) . ?
N5 C6 1.366(3) . ?
N4 H4 0.8600 . ?
N4 C3 1.342(3) . ?
N20 N19 1.378(2) . ?
N20 C22 1.363(3) . ?
N20 C21 1.423(3) . ?
N19 H19 0.8600 . ?
N19 C18 1.343(3) . ?
C8 C9 1.414(3) . ?
C24 C25 1.416(3) . ?
C10 C9 1.357(3) . ?
C10 C15 1.492(3) . ?
C25 H25 0.9300 . ?
C25 C26 1.354(3) . ?
C9 H9 0.9300 . ?
C26 C31 1.501(3) . ?
C1 C2 1.404(3) . ?
C21 C17 1.416(3) . ?
C32 H32A 0.9600 . ?
C32 H32B 0.9600 . ?
C32 H32C 0.9600 . ?
C32 C31 1.522(3) . ?
C15 H15A 0.9700 . ?
C15 H15B 0.9700 . ?
C15 C16 1.515(3) . ?
C16 H16A 0.9600 . ?
C16 H16B 0.9600 . ?
C16 H16C 0.9600 . ?
C31 H31A 0.9700 . ?
C31 H31B 0.9700 . ?
C2 H2 0.9300 . ?
C2 C3 1.374(3) . ?
C17 H17 0.9300 . ?
C17 C18 1.374(3) . ?
C3 C13 1.489(3) . ?
C18 C29 1.485(3) . ?
C13 H13A 0.9600 . ?
C13 H13B 0.9600 . ?
C13 H13C 0.9600 . ?
C29 H29A 0.9600 . ?
C29 H29B 0.9600 . ?
C29 H29C 0.9600 . ?
